data_4128388
loop_
_publ_author_name
'Spanopoulos, Ioannis'
'Hadar, Ido'
'Ke, Weijun'
'Tu, Qing'
'Chen, Michelle'
'Tsai, Hsinhan'
'He, Yihui'
'Shekhawat, Gajendra'
'Dravid, Vinayak P.'
'Wasielewski, Michael R.'
'Mohite, Aditya D.'
'Stoumpos, Constantinos C.'
'Kanatzidis, Mercouri G.'

_publ_section_title
;
 Uniaxial Expansion of the 2D Ruddlesden-Popper Perovskite Family for
 Improved Environmental Stability.
;
_journal_issue 13
_journal_name_full 'Journal of the American Chemical Society'
_journal_page_first 5518
_journal_page_last 5534
_journal_paper_doi 10.1021/jacs.9b01327
_journal_volume 141
_journal_year 2019
_chemical_formula_moiety (CH3(CH2)5NH3)2(CH3NH3)3Pb4I13
_chemical_formula_sum 'C15 H50 I13 N5 Pb4'
_chemical_formula_weight 2779.1
_chemical_name_common 'Hexylammonium Methylammonium Lead iodide'
_space_group_IT_number 9
_space_group_name_Hall 'C -2yc'
_space_group_name_H-M_alt 'C 1 c 1'
_symmetry_cell_setting monoclinic
_symmetry_Int_Tables_number 9
_symmetry_space_group_name_Hall 'C -2yc'
_symmetry_space_group_name_H-M 'C 1 c 1'
_cell_angle_alpha 90
_cell_angle_beta 93.770(5)
_cell_angle_gamma 90
_cell_formula_units_Z 4
_cell_length_a 68.752(8)
_cell_length_b 8.9445(9)
_cell_length_c 8.8984(9)
_cell_measurement_reflns_used 6822
_cell_measurement_temperature 293
_cell_measurement_theta_max 62.368
_cell_measurement_theta_min 4.750
_cell_volume 5460.2(10)
_computing_cell_refinement 'SAINT V8.34A (Bruker, 2017)'
_computing_data_collection 'APEX2 V2017.3 (Bruker, 2017)'
_computing_data_reduction 'Bruker SAINT'
_diffrn_ambient_temperature 293
_diffrn_detector_area_resol_mean 8
_diffrn_measured_fraction_theta_full 0.98
_diffrn_measured_fraction_theta_max 0.7
_diffrn_measurement_device 'four-circle diffractometer'
_diffrn_measurement_device_type 'Bruker Kappa APEX CCD area detector'
_diffrn_measurement_method '\w and \f scans'
_diffrn_radiation_monochromator 'MX optics'
_diffrn_radiation_probe x-ray
_diffrn_radiation_source microsource
_diffrn_radiation_type 'Mo K\a'
_diffrn_radiation_wavelength 0.71073
_diffrn_reflns_av_R_equivalents 0.0538
_diffrn_reflns_av_unetI/netI 0.0711
_diffrn_reflns_limit_h_max 87
_diffrn_reflns_limit_h_min -85
_diffrn_reflns_limit_k_max 11
_diffrn_reflns_limit_k_min -11
_diffrn_reflns_limit_l_max 4
_diffrn_reflns_limit_l_min -12
_diffrn_reflns_number 17976
_diffrn_reflns_theta_full 26.22
_diffrn_reflns_theta_max 31.81
_diffrn_reflns_theta_min 1.19
_diffrn_source 'sealed tube'
_exptl_absorpt_coefficient_mu 19.661
_exptl_absorpt_correction_T_max 0.7463
_exptl_absorpt_correction_T_min 0.4640
_exptl_absorpt_correction_type multi-scan
_exptl_absorpt_process_details 'Scale APEX3'
_exptl_crystal_density_diffrn 3.3807
_exptl_crystal_description 'black plate'
_exptl_crystal_F_000 4768
_exptl_crystal_size_max 0.07
_exptl_crystal_size_mid 0.05
_exptl_crystal_size_min 0.02
_refine_diff_density_max 3.91
_refine_diff_density_min -7.07
_refine_ls_abs_structure_details '  1879 of Friedel pairs used in the refinement'
_refine_ls_abs_structure_Flack 0.50(3)
_refine_ls_extinction_method none
_refine_ls_goodness_of_fit_gt 2.67
_refine_ls_goodness_of_fit_ref 2.32
_refine_ls_hydrogen_treatment constr
_refine_ls_number_constraints 217
_refine_ls_number_parameters 220
_refine_ls_number_reflns 8210
_refine_ls_number_restraints 25
_refine_ls_R_factor_all 0.1110
_refine_ls_R_factor_gt 0.0829
_refine_ls_shift/su_max 0.0490
_refine_ls_shift/su_mean 0.0061
_refine_ls_structure_factor_coef Fsqd
_refine_ls_weighting_details w=1/(\s^2^(I)+0.0004I^2^)
_refine_ls_weighting_scheme sigma
_refine_ls_wR_factor_gt 0.2180
_refine_ls_wR_factor_ref 0.2263
_reflns_number_gt 5773
_reflns_number_total 8210
_reflns_threshold_expression I>2\s(I)
_cod_data_source_file ja9b01327_si_006.cif
_cod_data_source_block C6N4
_cod_depositor_comments
;
The following automatic conversions were performed:

data item '_diffrn_radiation_probe' value 'X-ray' was changed to
'x-ray' in accordance with the
/home/data/users/saulius/crontab/automatic-downloads/current/ACS/lib/dictionaries/cif_core.dic
dictionary named 'cif_core.dic' version 2.4.2 last updated on
2011-04-26.

Automatic conversion script
Id: cif_fix_values 6909 2019-04-08 15:41:33Z antanas 
;
_cod_original_cell_volume 5460.3(10)
_cod_database_code 4128388

loop_
_space_group_symop_id
_space_group_symop_operation_xyz
1 x,y,z
2 x,-y,z+1/2
3 x+1/2,y+1/2,z
4 x+1/2,-y+1/2,z+1/2

loop_
_atom_site_label
_atom_site_type_symbol
_atom_site_fract_x
_atom_site_fract_y
_atom_site_fract_z
_atom_site_adp_type
_atom_site_U_iso_or_equiv
_atom_site_site_symmetry_multiplicity
_atom_site_occupancy
_atom_site_calc_flag
Pb1 Pb 0.68626(3) 0.24977(12) 0.0800(2) Uani 0.0263(3) 4 1 d
Pb2 Pb 0.50044(3) 0.24850(16) -0.0034(2) Uani 0.0439(5) 4 1 d
Pb3 Pb 0.77913(3) 0.24874(13) 0.1385(2) Uani 0.0267(4) 4 1 d
Pb4 Pb 0.59378(3) 0.25002(12) 0.0347(2) Uani 0.0262(4) 4 1 d
I1 I 0.59021(6) 0.0092(5) 0.2893(4) Uani 0.0840(15) 4 1 d
I2 I 0.99771(6) -0.0021(5) 0.2477(4) Uani 0.0806(15) 4 1 d
I3 I 0.68197(6) 0.4959(5) 0.3296(4) Uani 0.0791(15) 4 1 d
I4 I 0.77289(6) 0.0038(4) 0.3874(3) Uani 0.0689(14) 4 1 d
I5 I 0.54955(6) 0.2963(5) 0.0195(7) Uani 0.0978(17) 4 1 d
I6 I 0.73256(5) 0.2926(4) 0.1119(7) Uani 0.0913(15) 4 1 d
I7 I 0.64061(7) 0.2080(3) 0.0657(8) Uani 0.1052(14) 4 1 d
I8 I 0.82287(5) 0.1858(5) 0.1645(6) Uani 0.109(2) 4 1 d
I9 I 0.28252(7) -0.0017(5) 0.3933(4) Uani 0.0817(15) 4 1 d
I10 I 0.50761(7) 0.0039(5) 0.2529(4) Uani 0.0931(18) 4 1 d
I11 I 0.45649(6) 0.1894(6) -0.0205(7) Uani 0.127(3) 4 1 d
I12 I 0.09867(7) -0.0039(5) 0.2877(4) Uani 0.1016(19) 4 1 d
I13 I 0.69070(7) -0.0090(6) -0.1597(5) Uani 0.1047(19) 4 1 d
N2 N 0.1409(5) 0.198(3) 0.020(3) Uiso 0.069(7) 4 1 d
N5 N 0.4674(5) 0.204(5) 0.499(6) Uiso 0.160(9) 4 1 d
C9 C 0.4081(4) 0.503(4) 0.482(4) Uiso 0.160(9) 4 1 d
C1 C 0.1381(5) 0.318(3) 0.134(3) Uiso 0.069(7) 4 1 d
C3 C 0.4211(5) 0.408(5) 0.393(3) Uiso 0.160(9) 4 1 d
N3 N 0.5483(5) 0.187(3) 0.501(3) Uiso 0.089(9) 4 1 d
C5 C 0.4552(4) 0.328(5) 0.430(5) Uiso 0.160(9) 4 1 d
C7 C 0.5507(6) 0.331(3) 0.587(5) Uiso 0.089(9) 4 1 d
C8 C 0.3731(5) 0.453(7) 0.451(6) Uiso 0.160(9) 4 1 d
C10 C 0.3896(4) 0.537(4) 0.389(4) Uiso 0.160(9) 4 1 d
C11 C 0.4357(5) 0.330(4) 0.498(4) Uiso 0.160(9) 4 1 d
N1 N 0.7285(5) 0.692(4) 0.187(4) Uiso 0.121(11) 4 1 d
C12 C 0.7314(8) 0.782(5) 0.047(4) Uiso 0.121(11) 4 1 d
C18 C 0.8735(6) 0.403(4) 0.704(6) Uiso 0.225(12) 4 1 d
N6 N 0.8111(7) 0.209(7) 0.667(7) Uiso 0.225(12) 4 1 d
C20 C 0.9032(7) 0.555(7) 0.719(6) Uiso 0.225(12) 4 1 d
C23 C 0.8871(5) 0.494(7) 0.615(4) Uiso 0.225(12) 4 1 d
C24 C 0.8408(6) 0.337(7) 0.599(4) Uiso 0.225(12) 4 1 d
C25 C 0.8318(7) 0.246(5) 0.718(5) Uiso 0.225(12) 4 1 d
C26 C 0.8531(6) 0.459(4) 0.673(6) Uiso 0.225(12) 4 1 d
H1n2 H 0.151087 0.217455 -0.029052 Uiso 0.0822 4 1 d
H2n2 H 0.142447 0.112157 0.065809 Uiso 0.0822 4 1 d
H3n2 H 0.130623 0.193328 -0.042785 Uiso 0.0822 4 1 d
H1n5 H 0.475299 0.170996 0.434303 Uiso 0.1915 4 1 d
H2n5 H 0.4741 0.237146 0.578554 Uiso 0.1915 4 1 d
H3n5 H 0.459873 0.131236 0.52521 Uiso 0.1915 4 1 d
H1n3 H 0.546623 0.206073 0.405505 Uiso 0.1064 4 1 d
H2n3 H 0.558637 0.132273 0.518423 Uiso 0.1064 4 1 d
H3n3 H 0.538159 0.139513 0.530648 Uiso 0.1064 4 1 d
H1n1 H 0.736305 0.615424 0.190147 Uiso 0.1446 4 1 d
H2n1 H 0.730945 0.74757 0.265779 Uiso 0.1446 4 1 d
H3n1 H 0.71647 0.660847 0.184685 Uiso 0.1446 4 1 d
H1n6 H 0.805038 0.17578 0.742529 Uiso 0.2694 4 1 d
H2n6 H 0.805297 0.289735 0.631458 Uiso 0.2694 4 1 d
H3n6 H 0.810947 0.141654 0.596404 Uiso 0.2694 4 1 d
H1c9 H 0.414674 0.595147 0.50863 Uiso 0.1915 4 1 d
H2c9 H 0.405075 0.451074 0.571491 Uiso 0.1915 4 1 d
H1c1 H 0.130032 0.395838 0.088801 Uiso 0.0822 4 1 d
H2c1 H 0.132008 0.276981 0.218381 Uiso 0.0822 4 1 d
H3c1 H 0.15058 0.359226 0.166974 Uiso 0.0822 4 1 d
H1c3 H 0.42778 0.469518 0.324216 Uiso 0.1915 4 1 d
H2c3 H 0.413382 0.334822 0.33652 Uiso 0.1915 4 1 d
H1c5 H 0.46163 0.421573 0.448704 Uiso 0.1915 4 1 d
H2c5 H 0.453267 0.311796 0.32319 Uiso 0.1915 4 1 d
H1c7 H 0.539789 0.39526 0.561355 Uiso 0.1064 4 1 d
H2c7 H 0.551398 0.310858 0.693067 Uiso 0.1064 4 1 d
H3c7 H 0.562497 0.379556 0.561053 Uiso 0.1064 4 1 d
H1c8 H 0.362403 0.447409 0.375835 Uiso 0.1915 4 1 d
H2c8 H 0.37725 0.354032 0.478907 Uiso 0.1915 4 1 d
H3c8 H 0.368902 0.50454 0.537973 Uiso 0.1915 4 1 d
H1c10 H 0.387061 0.642123 0.391414 Uiso 0.1915 4 1 d
H2c10 H 0.391029 0.506211 0.286479 Uiso 0.1915 4 1 d
H1c11 H 0.436906 0.381953 0.592065 Uiso 0.1915 4 1 d
H2c11 H 0.431541 0.229063 0.513783 Uiso 0.1915 4 1 d
H1c12 H 0.719483 0.783859 -0.015008 Uiso 0.1446 4 1 d
H2c12 H 0.735154 0.881643 0.075291 Uiso 0.1446 4 1 d
H3c12 H 0.741474 0.736342 -0.007123 Uiso 0.1446 4 1 d
H1c18 H 0.877182 0.412985 0.809357 Uiso 0.2694 4 1 d
H2c18 H 0.874248 0.299909 0.675174 Uiso 0.2694 4 1 d
H1c20 H 0.91187 0.613536 0.662131 Uiso 0.2694 4 1 d
H2c20 H 0.897732 0.617748 0.79329 Uiso 0.2694 4 1 d
H3c20 H 0.910262 0.474603 0.767994 Uiso 0.2694 4 1 d
H1c23 H 0.892563 0.431079 0.540815 Uiso 0.2694 4 1 d
H2c23 H 0.880055 0.574416 0.565775 Uiso 0.2694 4 1 d
H1c24 H 0.83073 0.380419 0.533276 Uiso 0.2694 4 1 d
H2c24 H 0.848857 0.273699 0.541603 Uiso 0.2694 4 1 d
H1c25 H 0.832036 0.301479 0.80974 Uiso 0.2694 4 1 d
H2c25 H 0.839017 0.154543 0.733747 Uiso 0.2694 4 1 d
H1c26 H 0.847736 0.486795 0.765601 Uiso 0.2694 4 1 d
H2c26 H 0.853112 0.543587 0.606896 Uiso 0.2694 4 1 d

loop_
_atom_site_aniso_label
_atom_site_aniso_type_symbol
_atom_site_aniso_U_11
_atom_site_aniso_U_22
_atom_site_aniso_U_33
_atom_site_aniso_U_12
_atom_site_aniso_U_13
_atom_site_aniso_U_23
Pb1 Pb 0.0325(7) 0.0235(5) 0.0225(5) -0.0001(5) -0.0004(4) 0.0000(5)
Pb2 Pb 0.0436(10) 0.0486(9) 0.0399(9) -0.0021(6) 0.0047(7) 0.0005(6)
Pb3 Pb 0.0386(8) 0.0121(5) 0.0289(6) 0.0011(5) -0.0017(5) 0.0000(5)
Pb4 Pb 0.0314(7) 0.0310(7) 0.0164(5) 0.0006(5) 0.0041(4) 0.0001(5)
I1 I 0.131(3) 0.075(2) 0.0472(18) -0.021(2) 0.017(2) 0.0441(16)
I2 I 0.125(3) 0.070(2) 0.0471(19) 0.014(2) 0.013(2) -0.0320(15)
I3 I 0.122(3) 0.073(2) 0.0434(17) 0.021(2) 0.014(2) -0.0398(14)
I4 I 0.123(3) 0.0433(18) 0.0421(17) -0.014(2) 0.022(2) 0.0243(13)
I5 I 0.0265(18) 0.098(3) 0.169(4) 0.006(2) 0.008(2) -0.020(3)
I6 I 0.0201(15) 0.086(2) 0.167(4) 0.0040(19) -0.0034(18) -0.027(3)
I7 I 0.0287(13) 0.0953(18) 0.190(4) -0.013(3) -0.0026(17) 0.042(4)
I8 I 0.0300(18) 0.067(3) 0.228(5) 0.0053(19) -0.007(3) 0.015(3)
I9 I 0.151(4) 0.0397(17) 0.0539(19) -0.027(2) 0.001(2) -0.0260(14)
I10 I 0.152(4) 0.063(2) 0.062(2) 0.002(3) -0.011(3) 0.0325(17)
I11 I 0.059(3) 0.084(3) 0.237(6) -0.002(2) 0.005(3) 0.006(3)
I12 I 0.161(5) 0.070(2) 0.073(3) -0.025(3) 0.002(3) -0.0564(19)
I13 I 0.161(4) 0.063(2) 0.089(3) -0.025(3) 0.002(3) -0.0583(19)

loop_
_atom_type_symbol
_atom_type_scat_dispersion_real
_atom_type_scat_dispersion_imag
_atom_type_scat_source
C 0.0033 0.0016 'International Tables Vol C tables 4.2.6.8 and 6.1.1.1'
H 0.0000 0.0000 'International Tables Vol C tables 4.2.6.8 and 6.1.1.1'
I -0.4742 1.8119 'International Tables Vol C tables 4.2.6.8 and 6.1.1.1'
N 0.0061 0.0033 'International Tables Vol C tables 4.2.6.8 and 6.1.1.1'
Pb -3.3944 10.1111 'International Tables Vol C tables 4.2.6.8 and 6.1.1.1'

loop_
_geom_angle_atom_site_label_1
_geom_angle_atom_site_label_2
_geom_angle_atom_site_label_3
_geom_angle_site_symmetry_1
_geom_angle_site_symmetry_3
_geom_angle
I3 Pb1 I3 . 2_564 89.17(11)
I3 Pb1 I6 . . 89.57(12)
I3 Pb1 I7 . . 88.40(13)
I3 Pb1 I13 . . 177.43(12)
I3 Pb1 I13 . 2_555 88.19(12)
I3 Pb1 I6 2_564 . 91.29(12)
I3 Pb1 I7 2_564 . 90.59(13)
I3 Pb1 I13 2_564 . 93.40(12)
I3 Pb1 I13 2_564 2_555 177.32(12)
I6 Pb1 I7 . . 177.22(18)
I6 Pb1 I13 . . 90.44(13)
I6 Pb1 I13 . 2_555 88.22(14)
I7 Pb1 I13 . . 91.49(14)
I7 Pb1 I13 . 2_555 89.82(14)
I13 Pb1 I13 . 2_555 89.24(12)
I2 Pb2 I2 3_455 4_454 89.16(11)
I2 Pb2 I10 3_455 . 89.55(11)
I2 Pb2 I10 3_455 2_554 174.46(14)
I2 Pb2 I11 3_455 . 93.01(14)
I2 Pb2 I10 4_454 . 174.26(14)
I2 Pb2 I10 4_454 2_554 92.08(11)
I2 Pb2 I11 4_454 . 94.35(14)
I10 Pb2 I10 . 2_554 88.69(10)
I10 Pb2 I11 . . 91.30(14)
I10 Pb2 I11 2_554 . 92.28(14)
I4 Pb3 I4 . 2_554 88.96(9)
I4 Pb3 I6 . . 87.46(12)
I4 Pb3 I8 . . 89.85(13)
I4 Pb3 I9 . 3_555 89.64(11)
I4 Pb3 I9 . 4_554 176.13(13)
I4 Pb3 I6 2_554 . 86.99(12)
I4 Pb3 I8 2_554 . 90.51(12)
I4 Pb3 I9 2_554 3_555 176.35(13)
I4 Pb3 I9 2_554 4_554 92.08(11)
I6 Pb3 I8 . . 176.37(12)
I6 Pb3 I9 . 3_555 89.58(13)
I6 Pb3 I9 . 4_554 88.87(13)
I8 Pb3 I9 . 3_555 92.85(13)
I8 Pb3 I9 . 4_554 93.86(14)
I9 Pb3 I9 3_555 4_554 89.11(10)
I1 Pb4 I1 . 2_554 89.38(11)
I1 Pb4 I5 . . 90.00(14)
I1 Pb4 I7 . . 89.05(13)
I1 Pb4 I12 . 3_555 88.49(12)
I1 Pb4 I12 . 4_554 177.24(12)
I1 Pb4 I5 2_554 . 92.09(13)
I1 Pb4 I7 2_554 . 90.31(13)
I1 Pb4 I12 2_554 3_555 177.16(12)
I1 Pb4 I12 2_554 4_554 93.01(12)
I5 Pb4 I7 . . 177.41(17)
I5 Pb4 I12 . 3_555 89.78(14)
I5 Pb4 I12 . 4_554 91.30(14)
I7 Pb4 I12 . 3_555 87.78(14)
I7 Pb4 I12 . 4_554 89.55(14)
I12 Pb4 I12 3_555 4_554 89.08(11)
Pb4 I1 Pb4 . 2_555 170.42(16)
Pb2 I2 Pb2 3_545 4_555 173.13(17)
Pb1 I3 Pb1 . 2_565 169.26(16)
Pb1 I3 N2 . 4_555 95.9(4)
Pb1 I3 N2 2_565 4_555 92.9(4)
Pb3 I4 Pb3 . 2_555 164.45(15)
Pb1 I6 Pb3 . . 166.10(14)
Pb1 I6 N1 . . 92.6(6)
Pb1 I6 N1 . 2_564 84.7(6)
Pb3 I6 N1 . . 101.2(6)
Pb3 I6 N1 . 2_564 94.9(6)
N1 I6 N1 . 2_564 98.3(8)
Pb1 I7 Pb4 . . 166.28(11)
Pb3 I8 N6 . 2_554 87.8(7)
Pb3 I9 Pb3 3_445 4_455 171.51(17)
Pb2 I10 Pb2 . 2_555 162.18(17)
Pb2 I10 N3 . . 101.1(4)
Pb2 I10 N3 2_555 . 92.9(4)
Pb2 I11 N5 . 2_554 88.0(6)
Pb4 I12 Pb4 3_445 4_455 167.82(18)
Pb1 I13 Pb1 . 2_554 168.29(18)
I3 N2 C1 4_454 . 139(2)
I3 N2 H1n2 4_454 . 38.81
I3 N2 H2n2 4_454 . 74.62
I3 N2 H3n2 4_454 . 106.68
C1 N2 H1n2 . . 109.47
C1 N2 H2n2 . . 109.47
C1 N2 H3n2 . . 109.47
H1n2 N2 H2n2 . . 109.46
H1n2 N2 H3n2 . . 109.47
H2n2 N2 H3n2 . . 109.48
I11 N5 C5 2_555 . 126(2)
I11 N5 H1n5 2_555 . 77.03
I11 N5 H2n5 2_555 . 118.22
I11 N5 H3n5 2_555 . 32.72
C5 N5 H1n5 . . 109.47
C5 N5 H2n5 . . 109.47
C5 N5 H3n5 . . 109.48
H1n5 N5 H2n5 . . 109.46
H1n5 N5 H3n5 . . 109.47
H2n5 N5 H3n5 . . 109.47
C3 C9 C10 . . 109(3)
C3 C9 H1c9 . . 109.47
C3 C9 H2c9 . . 109.47
C10 C9 H1c9 . . 109.48
C10 C9 H2c9 . . 109.48
H1c9 C9 H2c9 . . 109.47
N2 C1 H1c1 . . 109.47
N2 C1 H2c1 . . 109.47
N2 C1 H3c1 . . 109.47
H1c1 C1 H2c1 . . 109.48
H1c1 C1 H3c1 . . 109.47
H2c1 C1 H3c1 . . 109.47
C9 C3 C11 . . 109(2)
C9 C3 H1c3 . . 109.47
C9 C3 H2c3 . . 109.47
C11 C3 H1c3 . . 109.47
C11 C3 H2c3 . . 109.47
H1c3 C3 H2c3 . . 109.47
I10 N3 C7 . . 136(2)
I10 N3 H1n3 . . 58.14
I10 N3 H2n3 . . 114.76
I10 N3 H3n3 . . 52.68
C7 N3 H1n3 . . 109.47
C7 N3 H2n3 . . 109.47
C7 N3 H3n3 . . 109.47
H1n3 N3 H2n3 . . 109.47
H1n3 N3 H3n3 . . 109.48
H2n3 N3 H3n3 . . 109.47
N5 C5 C11 . . 109(3)
N5 C5 H1c5 . . 109.47
N5 C5 H2c5 . . 109.47
C11 C5 H1c5 . . 109.48
C11 C5 H2c5 . . 109.48
H1c5 C5 H2c5 . . 109.47
N3 C7 H1c7 . . 109.47
N3 C7 H2c7 . . 109.47
N3 C7 H3c7 . . 109.47
H1c7 C7 H2c7 . . 109.47
H1c7 C7 H3c7 . . 109.47
H2c7 C7 H3c7 . . 109.47
C10 C8 H1c8 . . 109.47
C10 C8 H2c8 . . 109.46
C10 C8 H3c8 . . 109.47
H1c8 C8 H2c8 . . 109.48
H1c8 C8 H3c8 . . 109.48
H2c8 C8 H3c8 . . 109.47
C9 C10 C8 . . 109(3)
C9 C10 H1c10 . . 109.47
C9 C10 H2c10 . . 109.47
C8 C10 H1c10 . . 109.47
C8 C10 H2c10 . . 109.48
H1c10 C10 H2c10 . . 109.47
C3 C11 C5 . . 109(3)
C3 C11 H1c11 . . 109.48
C3 C11 H2c11 . . 109.48
C5 C11 H1c11 . . 109.46
C5 C11 H2c11 . . 109.46
H1c11 C11 H2c11 . . 109.47
I6 N1 I6 . 2_565 102.5(9)
I6 N1 C12 . . 111(2)
I6 N1 H1n1 . . 35.06
I6 N1 H2n1 . . 133.98
I6 N1 H3n1 . . 76.57
I6 N1 C12 2_565 . 143(3)
I6 N1 H1n1 2_565 . 89.29
I6 N1 H2n1 2_565 . 33.96
I6 N1 H3n1 2_565 . 92.26
C12 N1 H1n1 . . 109.47
C12 N1 H2n1 . . 109.47
C12 N1 H3n1 . . 109.47
H1n1 N1 H2n1 . . 109.46
H1n1 N1 H3n1 . . 109.47
H2n1 N1 H3n1 . . 109.48
N1 C12 H1c12 . . 109.47
N1 C12 H2c12 . . 109.47
N1 C12 H3c12 . . 109.47
H1c12 C12 H2c12 . . 109.48
H1c12 C12 H3c12 . . 109.47
H2c12 C12 H3c12 . . 109.46
C23 C18 C26 . . 109(4)
C23 C18 H1c18 . . 109.47
C23 C18 H2c18 . . 109.47
C26 C18 H1c18 . . 109.48
C26 C18 H2c18 . . 109.48
H1c18 C18 H2c18 . . 109.47
I8 N6 C25 2_555 . 90(3)
I8 N6 H1n6 2_555 . 77.63
I8 N6 H2n6 2_555 . 154.21
I8 N6 H3n6 2_555 . 46.33
C25 N6 H1n6 . . 109.46
C25 N6 H2n6 . . 109.47
C25 N6 H3n6 . . 109.46
H1n6 N6 H2n6 . . 109.48
H1n6 N6 H3n6 . . 109.48
H2n6 N6 H3n6 . . 109.48
C23 C20 H1c20 . . 109.47
C23 C20 H2c20 . . 109.48
C23 C20 H3c20 . . 109.48
H1c20 C20 H2c20 . . 109.47
H1c20 C20 H3c20 . . 109.46
H2c20 C20 H3c20 . . 109.47
C18 C23 C20 . . 109(3)
C18 C23 H1c23 . . 109.47
C18 C23 H2c23 . . 109.47
C20 C23 H1c23 . . 109.47
C20 C23 H2c23 . . 109.47
H1c23 C23 H2c23 . . 109.48
C25 C24 C26 . . 109(3)
C25 C24 H1c24 . . 109.47
C25 C24 H2c24 . . 109.47
C26 C24 H1c24 . . 109.47
C26 C24 H2c24 . . 109.47
H1c24 C24 H2c24 . . 109.48
N6 C25 C24 . . 109(4)
N6 C25 H1c25 . . 109.48
N6 C25 H2c25 . . 109.48
C24 C25 H1c25 . . 109.47
C24 C25 H2c25 . . 109.47
H1c25 C25 H2c25 . . 109.47
C18 C26 C24 . . 109(3)
C18 C26 H1c26 . . 109.46
C18 C26 H2c26 . . 109.46
C24 C26 H1c26 . . 109.48
C24 C26 H2c26 . . 109.48
H1c26 C26 H2c26 . . 109.48

loop_
_geom_bond_atom_site_label_1
_geom_bond_atom_site_label_2
_geom_bond_site_symmetry_2
_geom_bond_distance
Pb1 I3 . 3.155(4)
Pb1 I3 2_564 3.185(4)
Pb1 I6 . 3.200(4)
Pb1 I7 . 3.155(5)
Pb1 I13 . 3.176(5)
Pb1 I13 2_555 3.163(5)
Pb2 I2 3_455 3.172(4)
Pb2 I2 4_454 3.167(4)
Pb2 I10 . 3.175(4)
Pb2 I10 2_554 3.191(4)
Pb2 I11 . 3.062(5)
Pb3 I4 . 3.165(4)
Pb3 I4 2_554 3.186(4)
Pb3 I6 . 3.219(4)
Pb3 I8 . 3.054(4)
Pb3 I9 3_555 3.180(4)
Pb3 I9 4_554 3.162(4)
Pb4 I1 . 3.147(4)
Pb4 I1 2_554 3.183(4)
Pb4 I5 . 3.063(4)
Pb4 I7 . 3.235(5)
Pb4 I12 3_555 3.151(5)
Pb4 I12 4_554 3.193(5)
I3 N2 4_555 3.81(3)
I6 N1 . 3.65(4)
I6 N1 2_564 3.78(3)
I8 N6 2_554 3.63(6)
I10 N3 . 3.82(3)
I11 N5 2_554 3.60(4)
N2 C1 . 1.50(4)
N2 H1n2 . 0.87
N2 H2n2 . 0.87
N2 H3n2 . 0.8699
N5 C5 . 1.50(6)
N5 H1n5 . 0.8701
N5 H2n5 . 0.8701
N5 H3n5 . 0.87
C9 C3 . 1.50(5)
C9 C10 . 1.50(4)
C9 H1c9 . 0.9601
C9 H2c9 . 0.96
C1 H1c1 . 0.96
C1 H2c1 . 0.96
C1 H3c1 . 0.9601
C3 C11 . 1.50(5)
C3 H1c3 . 0.96
C3 H2c3 . 0.9599
N3 C7 . 1.50(4)
N3 H1n3 . 0.87
N3 H2n3 . 0.8701
N3 H3n3 . 0.8699
C5 C11 . 1.50(5)
C5 H1c5 . 0.9601
C5 H2c5 . 0.96
C7 H1c7 . 0.9599
C7 H2c7 . 0.96
C7 H3c7 . 0.9601
C8 C10 . 1.50(6)
C8 H1c8 . 0.9599
C8 H2c8 . 0.96
C8 H3c8 . 0.96
C10 H1c10 . 0.96
C10 H2c10 . 0.96
C11 H1c11 . 0.96
C11 H2c11 . 0.96
N1 C12 . 1.50(5)
N1 H1n1 . 0.8701
N1 H2n1 . 0.87
N1 H3n1 . 0.8699
C12 H1c12 . 0.9599
C12 H2c12 . 0.96
C12 H3c12 . 0.96
C18 C23 . 1.50(6)
C18 C26 . 1.50(5)
C18 H1c18 . 0.9601
C18 H2c18 . 0.96
N6 C25 . 1.50(7)
N6 H1n6 . 0.87
N6 H2n6 . 0.87
N6 H3n6 . 0.87
C20 C23 . 1.50(6)
C20 H1c20 . 0.96
C20 H2c20 . 0.96
C20 H3c20 . 0.9601
C23 H1c23 . 0.96
C23 H2c23 . 0.96
C24 C25 . 1.50(7)
C24 C26 . 1.50(6)
C24 H1c24 . 0.96
C24 H2c24 . 0.96
C25 H1c25 . 0.96
C25 H2c25 . 0.96
C26 H1c26 . 0.96
C26 H2c26 . 0.96

loop_
_twin_individual_id
_twin_individual_mass_fraction_refined
_twin_individual_twin_matrix_11
_twin_individual_twin_matrix_12
_twin_individual_twin_matrix_13
_twin_individual_twin_matrix_21
_twin_individual_twin_matrix_22
_twin_individual_twin_matrix_23
_twin_individual_twin_matrix_31
_twin_individual_twin_matrix_32
_twin_individual_twin_matrix_33
1 0.50(3) 1 0 0 0 1 0 0 0 1
2 0.50(3) -1 0 0 0 -1 0 0 0 -1

loop_
_restr_distance_atom_site_label_1
_restr_distance_atom_site_label_2
_restr_distance_target
_restr_distance_target_weight_param
N3 C7 1.5 0.001
N2 C1 1.5 0.001
N5 C5 1.5 0.001
C5 C11 1.5 0.001
C11 C3 1.5 0.001
C3 C9 1.5 0.001
C9 C10 1.5 0.001
C10 C8 1.5 0.001
N1 C12 1.5 0.001
N6 C25 1.5 0.001
C25 C24 1.5 0.001
C24 C26 1.5 0.001
C26 C18 1.5 0.001
C18 C23 1.5 0.001
C23 C20 1.5 0.001

loop_
_restr_angle_atom_site_label_1
_restr_angle_atom_site_label_2
_restr_angle_atom_site_label_3
_restr_angle_target
_restr_angle_target_weight_param
N5 C5 C11 109.47 0.01
C5 C11 C3 109.47 0.01
C11 C3 C9 109.47 0.01
C3 C9 C10 109.47 0.01
C9 C10 C8 109.47 0.01
N6 C25 C24 109.47 0.01
C25 C24 C26 109.47 0.01
C24 C26 C18 109.47 0.01
C26 C18 C23 109.47 0.01
C18 C23 C20 109.47 0.01
